data_7250295
loop_
_publ_author_name
'Zhou, Dongyu'
'Li, Yongshang'
'Jie, Huimin'
'Lei, Jiayan'
'Chen, Zi'ang'
'Chen, Xiaoping'
'Cui, Can'
'Luo, Huadong'
'Chen, Jingjing'
'Li, Haohong'
'Zheng, Huidong'

_publ_section_title
;
 Intermittent ultrasound-assisted anti-solvent crystallization for
 sucralose production with ultra-low aspect ratio and larger crystal size
;
_journal_issue 21
_journal_name_full CrystEngComm
_journal_page_first 3492
_journal_page_last 3501
_journal_paper_doi 10.1039/D5CE00006H
_journal_volume 27
_journal_year 2025
_chemical_absolute_configuration ad
_chemical_formula_moiety 'C12 H19 Cl3 O8'
_chemical_formula_sum 'C12 H19 Cl3 O8'
_chemical_formula_weight 397.62
_space_group_crystal_system orthorhombic
_space_group_IT_number 19
_space_group_name_Hall 'P 2ac 2ab'
_space_group_name_H-M_alt 'P 21 21 21'
_atom_sites_solution_hydrogens geom
_atom_sites_solution_primary dual
_audit_creation_date 2024-12-13
_audit_creation_method
;
Olex2 1.2
(compiled 2018.05.29 svn.r3508 for OlexSys, GUI svn.r5506)
;
_audit_update_record
;
2024-12-26 deposited with the CCDC.	2025-04-16 downloaded from the CCDC.
;
_cell_angle_alpha 90
_cell_angle_beta 90
_cell_angle_gamma 90
_cell_formula_units_Z 4
_cell_length_a 7.2691(14)
_cell_length_b 11.947(2)
_cell_length_c 17.987(3)
_cell_measurement_reflns_used 2038
_cell_measurement_temperature 293(2)
_cell_measurement_theta_max 28.9430
_cell_measurement_theta_min 3.3190
_cell_volume 1562.1(5)
_computing_cell_refinement 'CrysAlisPro 1.171.39.28b (Rigaku OD, 2015)'
_computing_data_collection 'CrysAlisPro 1.171.39.28b (Rigaku OD, 2015)'
_computing_data_reduction 'CrysAlisPro 1.171.39.28b (Rigaku OD, 2015)'
_computing_molecular_graphics 'Olex2 (Dolomanov et al., 2009)'
_computing_publication_material 'Olex2 (Dolomanov et al., 2009)'
_computing_structure_refinement 'ShelXL (Sheldrick, 2015)'
_computing_structure_solution 'ShelXT (Sheldrick, 2015)'
_diffrn_ambient_temperature 293(2)
_diffrn_detector 'CCD plate'
_diffrn_measured_fraction_theta_full 0.999
_diffrn_measured_fraction_theta_max 0.864
_diffrn_measurement_details
;
List of Runs (angles in degrees, time in seconds):

  # Type    Start    End  Width  t~exp~   \w     \q     \k     \f   Frames
#--------------------------------------------------------------------------
  1  \w     20.00  79.00   0.50    3.50    --   -9.80  22.00  51.00  118
  2  \w    -22.00  79.00   0.50    3.50    --   -9.80  55.00-150.00  202
  3  \w    -10.00  15.00   0.50    3.50    --   -9.80  55.00-180.00   50
  4  \w    -99.00 -52.00   0.50    3.50    --   -9.80  55.00-150.00   94
;
_diffrn_measurement_device 'four-circle diffractometer'
_diffrn_measurement_device_type 'XtaLAB AFC11 (RCD3): quarter-chi single'
_diffrn_measurement_method '\w scans'
_diffrn_orient_matrix_type 'CrysAlisPro convention (1999,Acta A55,543-557)'
_diffrn_orient_matrix_UB_11 -0.0293768000
_diffrn_orient_matrix_UB_12 0.0460121000
_diffrn_orient_matrix_UB_13 0.0219976000
_diffrn_orient_matrix_UB_21 0.0229283000
_diffrn_orient_matrix_UB_22 -0.0301208000
_diffrn_orient_matrix_UB_23 0.0326664000
_diffrn_orient_matrix_UB_31 0.0901987000
_diffrn_orient_matrix_UB_32 0.0224947000
_diffrn_orient_matrix_UB_33 -0.0011439000
_diffrn_radiation_monochromator graphite
_diffrn_radiation_probe x-ray
_diffrn_radiation_type MoK\a
_diffrn_radiation_wavelength 0.71073
_diffrn_reflns_av_R_equivalents 0.0393
_diffrn_reflns_av_unetI/netI 0.0570
_diffrn_reflns_Laue_measured_fraction_full 0.999
_diffrn_reflns_Laue_measured_fraction_max 0.864
_diffrn_reflns_limit_h_max 9
_diffrn_reflns_limit_h_min -9
_diffrn_reflns_limit_k_max 12
_diffrn_reflns_limit_k_min -14
_diffrn_reflns_limit_l_max 17
_diffrn_reflns_limit_l_min -24
_diffrn_reflns_number 8712
_diffrn_reflns_point_group_measured_fraction_full 0.983
_diffrn_reflns_point_group_measured_fraction_max 0.813
_diffrn_reflns_theta_full 25.242
_diffrn_reflns_theta_max 29.484
_diffrn_reflns_theta_min 2.046
_diffrn_source 'fine-focus sealed X-ray tube'
_diffrn_source_type 'Enhance (Mo) X-ray Source'
_exptl_absorpt_coefficient_mu 0.626
_exptl_absorpt_correction_T_max 1.00000
_exptl_absorpt_correction_T_min 0.36641
_exptl_absorpt_correction_type multi-scan
_exptl_absorpt_process_details
;
CrysAlisPro 1.171.39.28b (Rigaku Oxford Diffraction, 2015)
Empirical absorption correction using spherical harmonics,
 implemented in SCALE3 ABSPACK scaling algorithm.
;
_exptl_crystal_density_diffrn 1.691
_exptl_crystal_description needle
_exptl_crystal_F_000 824
_refine_diff_density_max 0.407
_refine_diff_density_min -0.468
_refine_diff_density_rms 0.108
_refine_ls_abs_structure_details
;
 Flack x determined using 1032 quotients [(I+)-(I-)]/[(I+)+(I-)]
 (Parsons, Flack and Wagner, Acta Cryst. B69 (2013) 249-259).
;
_refine_ls_abs_structure_Flack -0.06(5)
_refine_ls_extinction_method none
_refine_ls_goodness_of_fit_ref 0.868
_refine_ls_hydrogen_treatment constr
_refine_ls_matrix_type full
_refine_ls_number_parameters 213
_refine_ls_number_reflns 3530
_refine_ls_number_restraints 0
_refine_ls_restrained_S_all 0.868
_refine_ls_R_factor_all 0.0555
_refine_ls_R_factor_gt 0.0400
_refine_ls_shift/su_max 0.000
_refine_ls_shift/su_mean 0.000
_refine_ls_structure_factor_coef Fsqd
_refine_ls_weighting_details 'w=1/[\s^2^(Fo^2^)+(0.1000P)^2^] where P=(Fo^2^+2Fc^2^)/3'
_refine_ls_weighting_scheme calc
_refine_ls_wR_factor_gt 0.1040
_refine_ls_wR_factor_ref 0.1258
_reflns_Friedel_coverage 0.644
_reflns_Friedel_fraction_full 0.960
_reflns_Friedel_fraction_max 0.744
_reflns_number_gt 2919
_reflns_number_total 3530
_reflns_threshold_expression 'I > 2\s(I)'
_cod_data_source_file d5ce00006h2.cif
_cod_data_source_block jisuan
_cod_depositor_comments 'Adding full bibliography for 7250292--7250295.cif.'
_cod_original_cell_volume 1562.0(5)
_cod_database_code 7250295
_shelx_shelxl_version_number 2018/3
_shelx_space_group_comment
;
The symmetry employed for this shelxl refinement is uniquely defined
by the following loop, which should always be used as a source of
symmetry information in preference to the above space-group names.
They are only intended as comments.
;
_reflns_odcompleteness_completeness 99.73
_reflns_odcompleteness_iscentric 1
_reflns_odcompleteness_theta 26.32
_olex2_refinement_description
;
1. Fixed Uiso
 At 1.2 times of:
  All C(H) groups, All C(H,H) groups
 At 1.5 times of:
  All O(H) groups
2.a Ternary CH refined with riding coordinates:
 C2(H4), C6(H10), C11(H17), C4(H7), C3(H5), C10(H15), C5(H8), C9(H13)
2.b Secondary CH2 refined with riding coordinates:
 C1(H3,H2), C7(H12,H11), C12(H18,H19)
2.c Idealised tetrahedral OH refined as rotating group:
 O3(H6), O4(H9), O8(H14), O1(H1), O7(H16)
;
_olex2_submission_special_instructions 'No special instructions were received'
_oxdiff_exptl_absorpt_empirical_details
;
Empirical correction (ABSPACK) includes:
- Absorption correction using spherical harmonics
- Frame scaling
;
_oxdiff_exptl_absorpt_empirical_full_max 2.270
_oxdiff_exptl_absorpt_empirical_full_min 0.668

loop_
_space_group_symop_operation_xyz
'x, y, z'
'-x+1/2, -y, z+1/2'
'-x, y+1/2, -z+1/2'
'x+1/2, -y+1/2, -z'

loop_
_atom_site_label
_atom_site_type_symbol
_atom_site_fract_x
_atom_site_fract_y
_atom_site_fract_z
_atom_site_U_iso_or_equiv
_atom_site_adp_type
_atom_site_occupancy
_atom_site_site_symmetry_order
_atom_site_calc_flag
_atom_site_refinement_flags_posn
_atom_site_refinement_flags_adp
_atom_site_refinement_flags_occupancy
_atom_site_disorder_assembly
_atom_site_disorder_group
Cl1 Cl 0.81094(16) -0.03474(8) 0.64376(6) 0.0262(3) Uani 1 1 d . . . . .
Cl2 Cl 0.22584(15) 0.51987(9) 0.63608(6) 0.0280(3) Uani 1 1 d . . . . .
Cl3 Cl 0.69088(18) 0.66979(9) 0.44397(6) 0.0318(3) Uani 1 1 d . . . . .
O5 O 0.7061(4) 0.3595(2) 0.63617(15) 0.0165(6) Uani 1 1 d . . . . .
O6 O 0.6140(4) 0.5100(2) 0.57574(14) 0.0180(6) Uani 1 1 d . . . . .
O2 O 0.5695(4) 0.1826(2) 0.64480(15) 0.0172(6) Uani 1 1 d . . . . .
O3 O 1.1336(4) 0.1298(3) 0.64521(16) 0.0215(6) Uani 1 1 d . . . . .
H6 H 1.203578 0.138369 0.609901 0.032 Uiso 1 1 calc GR . . . .
O4 O 0.9837(5) 0.2971(2) 0.73248(18) 0.0272(7) Uani 1 1 d . . . . .
H9 H 0.923684 0.353745 0.741137 0.041 Uiso 1 1 calc GR . . . .
O8 O 0.7416(5) 0.4716(2) 0.75931(15) 0.0250(7) Uani 1 1 d . . . . .
H14 H 0.781222 0.516077 0.790124 0.037 Uiso 1 1 calc GR . . . .
O1 O 0.3502(4) 0.1295(2) 0.52167(15) 0.0237(7) Uani 1 1 d . . . . .
H1 H 0.285449 0.092575 0.493540 0.035 Uiso 1 1 calc GR . . . .
O7 O 0.6940(4) 0.7308(2) 0.70417(16) 0.0227(6) Uani 1 1 d . . . . .
H16 H 0.790430 0.753885 0.722207 0.034 Uiso 1 1 calc GR . . . .
C8 C 0.5817(6) 0.4497(3) 0.6426(2) 0.0155(8) Uani 1 1 d . . . . .
C2 C 0.6470(6) 0.1429(3) 0.5764(2) 0.0178(8) Uani 1 1 d . . . . .
H4 H 0.662598 0.206944 0.542900 0.021 Uiso 1 1 calc R . . . .
C6 C 0.6796(6) 0.2625(3) 0.6818(2) 0.0171(8) Uani 1 1 d . . . . .
H10 H 0.620045 0.284484 0.728411 0.020 Uiso 1 1 calc R . . . .
C11 C 0.6454(6) 0.6264(3) 0.5918(2) 0.0189(8) Uani 1 1 d . . . . .
H17 H 0.528683 0.667468 0.590945 0.023 Uiso 1 1 calc R . . . .
C4 C 0.9597(6) 0.1744(3) 0.6274(2) 0.0175(8) Uani 1 1 d . . . . .
H7 H 0.977613 0.238233 0.594038 0.021 Uiso 1 1 calc R . . . .
C3 C 0.8329(6) 0.0906(3) 0.5891(2) 0.0188(8) Uani 1 1 d . . . . .
H5 H 0.886169 0.070830 0.540822 0.023 Uiso 1 1 calc R . . . .
C1 C 0.5067(6) 0.0652(4) 0.5429(2) 0.0228(10) Uani 1 1 d . . . . .
H3 H 0.558124 0.027799 0.499794 0.027 Uiso 1 1 calc R . . . .
H2 H 0.471221 0.008725 0.578890 0.027 Uiso 1 1 calc R . . . .
C10 C 0.7252(6) 0.6270(3) 0.6698(2) 0.0187(8) Uani 1 1 d . . . . .
H15 H 0.857823 0.612676 0.667312 0.022 Uiso 1 1 calc R . . . .
C5 C 0.8695(6) 0.2163(3) 0.6981(2) 0.0184(8) Uani 1 1 d . . . . .
H8 H 0.856038 0.152850 0.732231 0.022 Uiso 1 1 calc R . . . .
C9 C 0.6305(6) 0.5292(3) 0.7071(2) 0.0186(8) Uani 1 1 d . . . . .
H13 H 0.517500 0.554996 0.731365 0.022 Uiso 1 1 calc R . . . .
C7 C 0.3843(6) 0.4059(3) 0.6424(2) 0.0198(8) Uani 1 1 d . . . . .
H12 H 0.361470 0.363985 0.687663 0.024 Uiso 1 1 calc R . . . .
H11 H 0.366843 0.355817 0.600518 0.024 Uiso 1 1 calc R . . . .
C12 C 0.7773(7) 0.6762(3) 0.5363(2) 0.0230(9) Uani 1 1 d . . . . .
H18 H 0.893220 0.636160 0.538810 0.028 Uiso 1 1 calc R . . . .
H19 H 0.800659 0.753674 0.549366 0.028 Uiso 1 1 calc R . . . .

loop_
_atom_site_aniso_label
_atom_site_aniso_U_11
_atom_site_aniso_U_22
_atom_site_aniso_U_33
_atom_site_aniso_U_23
_atom_site_aniso_U_13
_atom_site_aniso_U_12
Cl1 0.0340(6) 0.0185(5) 0.0262(5) 0.0035(4) 0.0006(5) 0.0021(4)
Cl2 0.0245(6) 0.0338(6) 0.0256(5) -0.0036(4) -0.0024(5) 0.0077(4)
Cl3 0.0402(7) 0.0376(6) 0.0175(5) 0.0057(4) 0.0017(5) 0.0054(5)
O5 0.0194(14) 0.0166(12) 0.0135(12) -0.0010(10) 0.0009(13) 0.0008(11)
O6 0.0262(16) 0.0175(13) 0.0103(13) -0.0011(11) 0.0012(11) 0.0006(12)
O2 0.0225(15) 0.0177(13) 0.0115(13) -0.0047(11) 0.0021(12) -0.0031(11)
O3 0.0182(15) 0.0305(15) 0.0159(13) 0.0037(13) 0.0019(12) 0.0050(12)
O4 0.0262(17) 0.0242(16) 0.0313(17) -0.0081(13) -0.0122(14) 0.0031(13)
O8 0.0414(19) 0.0206(13) 0.0130(13) -0.0016(12) -0.0095(12) 0.0001(14)
O1 0.0232(17) 0.0318(16) 0.0160(14) -0.0049(13) -0.0059(12) -0.0004(14)
O7 0.0246(16) 0.0196(14) 0.0239(15) -0.0075(12) -0.0044(13) 0.0006(13)
C8 0.022(2) 0.0150(18) 0.0096(17) 0.0035(15) -0.0007(16) 0.0008(15)
C2 0.024(2) 0.0200(19) 0.0093(17) -0.0005(15) -0.0009(16) -0.0002(16)
C6 0.024(2) 0.0172(18) 0.0101(17) 0.0009(14) -0.0022(16) -0.0015(16)
C11 0.024(2) 0.0175(18) 0.0149(18) -0.0009(16) 0.0004(16) 0.0006(16)
C4 0.021(2) 0.0199(19) 0.0118(18) 0.0050(15) -0.0002(16) 0.0010(16)
C3 0.024(2) 0.0209(19) 0.0118(17) -0.0010(16) 0.0041(16) 0.0029(16)
C1 0.022(2) 0.027(2) 0.019(2) -0.0077(16) -0.0008(17) 0.0001(18)
C10 0.023(2) 0.0184(19) 0.0152(18) -0.0028(15) -0.0014(17) 0.0024(17)
C5 0.024(2) 0.0187(19) 0.0122(18) 0.0011(15) -0.0023(15) 0.0000(16)
C9 0.024(2) 0.0189(18) 0.0127(17) -0.0025(16) -0.0030(16) 0.0038(17)
C7 0.021(2) 0.0204(19) 0.0182(19) 0.0011(18) -0.0002(18) -0.0006(16)
C12 0.030(3) 0.019(2) 0.021(2) 0.0024(16) 0.0027(19) -0.0032(19)

loop_
_atom_type_symbol
_atom_type_description
_atom_type_scat_dispersion_real
_atom_type_scat_dispersion_imag
_atom_type_scat_source
C C 0.0033 0.0016 'International Tables Vol C Tables 4.2.6.8 and 6.1.1.4'
H H 0.0000 0.0000 'International Tables Vol C Tables 4.2.6.8 and 6.1.1.4'
Cl Cl 0.1484 0.1585 'International Tables Vol C Tables 4.2.6.8 and 6.1.1.4'
O O 0.0106 0.0060 'International Tables Vol C Tables 4.2.6.8 and 6.1.1.4'

loop_
_geom_angle_atom_site_label_1
_geom_angle_atom_site_label_2
_geom_angle_atom_site_label_3
_geom_angle
_geom_angle_site_symmetry_1
_geom_angle_site_symmetry_3
_geom_angle_publ_flag
C8 O5 C6 119.0(3) . . ?
C8 O6 C11 110.3(3) . . ?
C6 O2 C2 113.9(3) . . ?
O5 C8 O6 102.2(3) . . ?
O5 C8 C9 112.6(3) . . ?
O5 C8 C7 109.9(3) . . ?
O6 C8 C9 106.7(3) . . ?
O6 C8 C7 109.1(3) . . ?
C7 C8 C9 115.4(3) . . ?
O2 C2 C3 111.0(3) . . ?
O2 C2 C1 106.3(3) . . ?
C1 C2 C3 114.4(3) . . ?
O5 C6 C5 106.5(3) . . ?
O2 C6 O5 110.7(3) . . ?
O2 C6 C5 111.2(3) . . ?
O6 C11 C10 104.5(3) . . ?
O6 C11 C12 110.5(3) . . ?
C12 C11 C10 111.5(4) . . ?
O3 C4 C3 113.4(3) . . ?
O3 C4 C5 108.8(3) . . ?
C5 C4 C3 109.5(3) . . ?
C2 C3 Cl1 110.5(3) . . ?
C2 C3 C4 109.8(3) . . ?
C4 C3 Cl1 110.7(3) . . ?
O1 C1 C2 108.4(3) . . ?
O7 C10 C11 110.4(3) . . ?
O7 C10 C9 114.4(3) . . ?
C9 C10 C11 103.5(3) . . ?
O4 C5 C6 111.7(3) . . ?
O4 C5 C4 109.7(4) . . ?
C4 C5 C6 110.6(3) . . ?
O8 C9 C8 109.3(3) . . ?
O8 C9 C10 114.2(4) . . ?
C10 C9 C8 104.3(3) . . ?
C8 C7 Cl2 110.1(3) . . ?
C11 C12 Cl3 112.2(3) . . ?

loop_
_geom_bond_atom_site_label_1
_geom_bond_atom_site_label_2
_geom_bond_distance
_geom_bond_site_symmetry_2
_geom_bond_publ_flag
Cl1 C3 1.798(4) . ?
Cl2 C7 1.787(4) . ?
Cl3 C12 1.778(4) . ?
O5 C8 1.412(5) . ?
O5 C6 1.432(4) . ?
O6 C8 1.421(5) . ?
O6 C11 1.439(5) . ?
O2 C2 1.435(5) . ?
O2 C6 1.413(5) . ?
O3 C4 1.409(5) . ?
O4 C5 1.416(5) . ?
O8 C9 1.417(5) . ?
O1 C1 1.425(5) . ?
O7 C10 1.404(5) . ?
C8 C9 1.541(5) . ?
C8 C7 1.527(6) . ?
C2 C3 1.506(6) . ?
C2 C1 1.505(6) . ?
C6 C5 1.516(6) . ?
C11 C10 1.518(5) . ?
C11 C12 1.506(6) . ?
C4 C3 1.526(6) . ?
C4 C5 1.516(5) . ?
C10 C9 1.513(6) . ?

loop_
_geom_hbond_atom_site_label_D
_geom_hbond_atom_site_label_H
_geom_hbond_atom_site_label_A
_geom_hbond_distance_DH
_geom_hbond_distance_HA
_geom_hbond_distance_DA
_geom_hbond_angle_DHA
_geom_hbond_site_symmetry_A
_geom_hbond_publ_flag
O3 H6 O1 0.82 1.91 2.723(4) 168.6 1_655 yes
O4 H9 O8 0.82 1.96 2.770(4) 169.7 . yes
O8 H14 O3 0.82 1.89 2.710(4) 174.5 3_756 yes
O7 H16 O4 0.82 1.90 2.723(4) 175.8 3_756 yes
